data_2201754
loop_
_publ_author_name
'Hidouri, Mourad'
'Lajmi, Besma'
'Driss, Ahmed'
'Ben amara, Mongi'

_publ_section_title
;
 The alluaudite-like phosphate Na~1.79~Mg~1.79~Fe~1.21~(PO~4~)~3~
;
_journal_issue 2
_journal_name_full 'Acta Crystallographica Section E'
_journal_page_first i7
_journal_page_last i9
_journal_paper_doi 10.1107/S1600536803000837
_journal_volume 59
_journal_year 2003
_chemical_formula_structural 'Na1.79 Mg1.79 Fe 1.21 (P O4)3'
_chemical_formula_sum 'Fe1.21 Mg1.79 Na1.79 O12 P3'
_chemical_formula_weight 437.5
_space_group_IT_number 15
_symmetry_cell_setting monoclinic
_symmetry_space_group_name_Hall '-C 2yc'
_symmetry_space_group_name_H-M 'C 1 2/c 1'
_atom_sites_solution_primary direct
_atom_sites_solution_secondary difmap
_audit_creation_method 'WinGX routine CIF_UPDATE'
_cell_angle_alpha 90
_cell_angle_beta 113.82(2)
_cell_angle_gamma 90
_cell_formula_units_Z 4
_cell_length_a 11.791(3)
_cell_length_b 12.489(3)
_cell_length_c 6.4191(10)
_cell_measurement_reflns_used 25
_cell_measurement_temperature 293(2)
_cell_measurement_theta_max 12
_cell_measurement_theta_min 10
_cell_volume 864.7(4)
_computing_cell_refinement 'CAD-4 EXPRESS'
_computing_data_collection 'CAD-4 EXPRESS (Enraf-Nonius, 1994)'
_computing_data_reduction 'XCAD4 (Harms & Wocadlo, 1995)'
_computing_molecular_graphics 'ORTEP-3 for Windows (Farrugia, 1997)'
_computing_publication_material 'WinGX (Farrugia, 1998)'
_computing_structure_refinement 'SHELXL97 (Sheldrick, 1997)'
_computing_structure_solution 'SIR92 (Altomare et al., 1993)'
_database_code_amcsd 0010376
_diffrn_measured_fraction_theta_full 1
_diffrn_measured_fraction_theta_max 1
_diffrn_measurement_device '\k-geometry diffractometer'
_diffrn_measurement_device_type 'Enraf-Nonius TurboCAD4'
_diffrn_measurement_method 'non-profiled \w/2\q'
_diffrn_radiation_type MoK\a
_diffrn_radiation_wavelength 0.71073
_diffrn_reflns_av_R_equivalents 0.0142
_diffrn_reflns_limit_h_max 14
_diffrn_reflns_limit_h_min -15
_diffrn_reflns_limit_k_max 0
_diffrn_reflns_limit_k_min -16
_diffrn_reflns_limit_l_max 8
_diffrn_reflns_limit_l_min 0
_diffrn_reflns_number 1138
_diffrn_reflns_theta_full 27.96
_diffrn_reflns_theta_max 27.96
_diffrn_reflns_theta_min 2.49
_diffrn_standards_decay_% 0
_diffrn_standards_interval_time 120
_diffrn_standards_number 2
_exptl_absorpt_coefficient_mu 2.93
_exptl_absorpt_correction_T_max 0.73
_exptl_absorpt_correction_T_min 0.59
_exptl_absorpt_correction_type analytical
_exptl_absorpt_process_details
;
 'Alcock (1970)'
;
_exptl_crystal_colour yellow
_exptl_crystal_density_diffrn 3.36
_exptl_crystal_density_method 'not measured'
_exptl_crystal_description parallelepiped
_exptl_crystal_F_000 854.5
_exptl_crystal_size_max 0.25
_exptl_crystal_size_mid 0.15
_exptl_crystal_size_min 0.1
_refine_diff_density_max 0.484
_refine_diff_density_min -0.754
_refine_ls_extinction_coef 0.0037(6)
_refine_ls_extinction_expression Fc^*^=kFc[1+0.001xFc^2^\l^3^/sin(2\q)]^-1/4^
_refine_ls_extinction_method SHELXL97
_refine_ls_goodness_of_fit_ref 1.154
_refine_ls_matrix_type full
_refine_ls_number_constraints 2
_refine_ls_number_parameters 98
_refine_ls_number_reflns 1048
_refine_ls_restrained_S_all 1.153
_refine_ls_R_factor_gt 0.0233
_refine_ls_shift/su_max 0.033
_refine_ls_structure_factor_coef Fsqd
_refine_ls_weighting_scheme calc
_refine_ls_wR_factor_ref 0.0705
_reflns_number_gt 982
_reflns_number_total 1048
_reflns_threshold_expression I>2\s(I)
_cod_data_source_file br6074.cif
_cod_data_source_block I
_cod_original_sg_symbol_H-M 'C 2/c'
_cod_database_code 2201754
_amcsd_formula_title Na1.79Mg1.79Fe1.21(PO4)3

loop_
_space_group_symop_operation_xyz
'x, y, z'
'-x, y, -z+1/2'
'x+1/2, y+1/2, z'
'-x+1/2, y+1/2, -z+1/2'
'-x, -y, -z'
'x, -y, z-1/2'
'-x+1/2, -y+1/2, -z'
'x+1/2, -y+1/2, z-1/2'

loop_
_atom_site_label
_atom_site_fract_x
_atom_site_fract_y
_atom_site_fract_z
_atom_site_U_iso_or_equiv
_atom_site_adp_type
_atom_site_calc_flag
_atom_site_refinement_flags
_atom_site_occupancy
_atom_site_disorder_assembly
_atom_site_disorder_group
_atom_site_type_symbol
Fe2 0.21714(4) 0.15533(3) 0.12852(7) 0.00778(16) Uani d P 0.6041(6) . . Fe
Mg2 0.21714(4) 0.15533(3) 0.12852(7) 0.00778(16) Uani d P 0.3960(6) . . Mg
Mg1 0 0.26564(9) 0.25 0.0088(2) Uani d S 1 . . Mg
Na1 0.5 0 0 0.0234(4) Uani d S 1 . . Na
Na2 0 -0.0115(3) 0.25 0.0466(7) Uani d SP 0.7917(13) . . Na
P1 0.5 0.21062(6) 0.25 0.00583(19) Uani d S 1 . . P
O11 0.45796(15) 0.28120(14) 0.0322(3) 0.0087(3) Uani d . 1 . . O
O12 0.39708(16) 0.13456(14) 0.2493(3) 0.0123(4) Uani d . 1 . . O
P2 0.23741(5) 0.11008(5) 0.62617(10) 0.00601(17) Uani d . 1 . . P
O21 0.37541(16) 0.10417(14) 0.6758(3) 0.0112(4) Uani d . 1 . . O
O22 0.17902(17) -0.00119(14) 0.6170(3) 0.0118(4) Uani d . 1 . . O
O23 0.16302(16) 0.16543(14) 0.3925(3) 0.0098(4) Uani d . 1 . . O
O24 0.22191(16) 0.17812(14) 0.8158(3) 0.0099(3) Uani d . 1 . . O

loop_
_atom_site_aniso_label
_atom_site_aniso_U_11
_atom_site_aniso_U_22
_atom_site_aniso_U_33
_atom_site_aniso_U_12
_atom_site_aniso_U_13
_atom_site_aniso_U_23
Fe2 0.0075(2) 0.0071(2) 0.0092(2) 0.00082(15) 0.00386(18) 0.00084(15)
Mg2 0.0075(2) 0.0071(2) 0.0092(2) 0.00082(15) 0.00386(18) 0.00084(15)
Mg1 0.0088(5) 0.0081(5) 0.0108(5) 0 0.0053(4) 0
Na1 0.0323(9) 0.0092(7) 0.0151(8) -0.0018(6) -0.0045(7) -0.0009(6)
Na2 0.0290(14) 0.0504(18) 0.0477(18) 0 0.0022(13) 0
P1 0.0057(4) 0.0051(4) 0.0062(4) 0 0.0020(3) 0
O11 0.0078(7) 0.0106(8) 0.0073(7) 0.0003(6) 0.0025(6) 0.0025(6)
O12 0.0090(8) 0.0095(8) 0.0173(9) -0.0016(6) 0.0042(7) 0.0037(7)
P2 0.0066(3) 0.0048(3) 0.0067(3) 0.00032(19) 0.0028(2) 0.0002(2)
O21 0.0087(8) 0.0093(8) 0.0166(9) 0.0005(6) 0.0060(7) -0.0002(7)
O22 0.0134(8) 0.0073(7) 0.0151(9) -0.0018(7) 0.0061(7) 0.0013(7)
O23 0.0116(8) 0.0081(8) 0.0090(8) 0.0013(6) 0.0036(7) 0.0005(6)
O24 0.0105(8) 0.0104(8) 0.0088(8) 0.0001(6) 0.0041(6) -0.0007(6)

loop_
_atom_type_symbol
_atom_type_description
_atom_type_scat_dispersion_real
_atom_type_scat_dispersion_imag
_atom_type_scat_source
O O 0.0106 0.006 'International Tables Vol C Tables 4.2.6.8 and 6.1.1.4'
Na Na 0.0362 0.0249 'International Tables Vol C Tables 4.2.6.8 and 6.1.1.4'
Mg Mg 0.0486 0.0363 'International Tables Vol C Tables 4.2.6.8 and 6.1.1.4'
P P 0.1023 0.0942 'International Tables Vol C Tables 4.2.6.8 and 6.1.1.4'
Fe Fe 0.3463 0.8444 'International Tables Vol C Tables 4.2.6.8 and 6.1.1.4'

loop_
_geom_angle_atom_site_label_1
_geom_angle_atom_site_label_2
_geom_angle_atom_site_label_3
_geom_angle_site_symmetry_1
_geom_angle_site_symmetry_3
_geom_angle
_geom_angle_publ_flag
O12 Fe2 O22 . 6 94.56(8) yes
O12 Fe2 O23 . . 109.33(8) yes
O22 Fe2 O23 6 . 87.05(7) yes
O12 Fe2 O24 . 1_554 87.27(8) yes
O22 Fe2 O24 6 1_554 101.23(8) yes
O23 Fe2 O24 . 1_554 160.97(7) yes
O12 Fe2 O11 . 7 162.93(7) yes
O22 Fe2 O11 6 7 100.95(7) yes
O23 Fe2 O11 . 7 78.80(7) yes
O24 Fe2 O11 1_554 7 82.78(7) yes
O12 Fe2 O24 . 7_556 80.16(7) yes
O22 Fe2 O24 6 7_556 172.65(7) yes
O23 Fe2 O24 . 7_556 89.88(7) yes
O24 Fe2 O24 1_554 7_556 83.72(7) yes
O11 Fe2 O24 7 7_556 84.97(7) yes
O21 Mg1 O21 7_556 8_455 79.36(10) yes
O21 Mg1 O11 7_556 7 91.34(7) yes
O21 Mg1 O11 8_455 7 113.37(7) yes
O11 Mg1 O11 7 8_456 148.33(11) yes
O21 Mg1 O23 7_556 2 163.53(8) yes
O21 Mg1 O23 8_455 2 86.08(7) yes
O11 Mg1 O23 7 2 87.36(7) yes
O11 Mg1 O23 8_456 2 74.35(7) yes
O21 Mg1 O23 8_455 . 163.53(8) yes
O23 Mg1 O23 2 . 109.29(11) yes
O12 Na1 O12 2_655 6 180.00(11) ?
O12 Na1 O21 2_655 5_656 79.85(6) ?
O12 Na1 O21 2_655 1_554 100.15(6) ?
O12 Na1 O21 2_655 6 107.40(6) ?
O12 Na1 O21 6 6 72.60(6) ?
O21 Na1 O21 5_656 6 66.24(7) ?
O21 Na1 O21 1_554 6 113.76(7) ?
O21 Na1 O21 6 2_655 180 ?
O12 Na1 O12 2_655 5_655 125.99(7) ?
O12 Na1 O12 6 5_655 54.01(7) ?
O21 Na1 O12 5_656 5_655 85.30(6) ?
O21 Na1 O12 1_554 5_655 94.70(6) ?
O21 Na1 O12 6 5_655 113.19(5) ?
O21 Na1 O12 2_655 5_655 66.81(5) ?
O12 Na1 O12 2_655 . 54.01(7) ?
O22 Na2 O22 . 2 174.00(17) ?
O22 Na2 O22 . 6 79.21(6) ?
O22 Na2 O22 2 6 100.41(6) ?
O22 Na2 O22 6 5_556 172.99(16) ?
O22 Na2 O23 . . 55.87(7) ?
O22 Na2 O23 2 . 118.64(12) ?
O22 Na2 O23 6 . 61.27(7) ?
O22 Na2 O23 5_556 . 112.65(10) ?
O23 Na2 O23 . 2 77.21(11) ?
O22 Na2 O11 . 3_445 115.15(11) ?
O22 Na2 O11 2 3_445 70.66(7) ?
O22 Na2 O11 6 3_445 84.16(7) ?
O22 Na2 O11 5_556 3_445 102.21(9) ?
O23 Na2 O11 . 3_445 144.92(5) ?
O23 Na2 O11 2 3_445 125.63(5) ?
O11 Na2 O11 3_445 4_545 52.63(9) ?
O12 P1 O12 2_655 . 103.82(14) yes
O12 P1 O11 2_655 2_655 112.49(9) yes
O12 P1 O11 . 2_655 108.48(9) yes
O11 P1 O11 2_655 . 110.92(14) yes
O21 P2 O22 . . 112.70(10) yes
O21 P2 O24 . . 108.36(10) yes
O22 P2 O24 . . 109.31(10) yes
O21 P2 O23 . . 111.09(10) yes
O22 P2 O23 . . 107.08(10) yes
O24 P2 O23 . . 108.21(10) yes

loop_
_geom_bond_atom_site_label_1
_geom_bond_atom_site_label_2
_geom_bond_site_symmetry_2
_geom_bond_distance
_geom_bond_publ_flag
Fe2 O12 . 1.9599(19) yes
Fe2 O22 6 1.9715(19) yes
Fe2 O23 . 2.0415(18) yes
Fe2 O24 1_554 2.0506(18) yes
Fe2 O11 7 2.0579(18) yes
Fe2 O24 7_556 2.1825(19) yes
Fe2 Mg2 7 3.1539(10) ?
Fe2 Na2 5 3.265(2) ?
Fe2 Mg1 . 3.2670(9) ?
Mg1 O21 7_556 2.113(2) yes
Mg1 O11 7 2.1436(17) yes
Mg1 O23 2 2.1628(19) yes
Mg1 Na1 4 3.3380(12) ?
Na1 O12 2_655 2.3041(18) yes
Na1 O21 5_656 2.3898(19) yes
Na1 O21 6 2.5424(18) yes
Na1 O12 5_655 2.9030(19) yes
Na1 P1 5_655 3.0813(9) ?
Na1 Na1 2_655 3.2096(5) ?
Na2 O22 . 2.451(2) yes
Na2 O22 6 2.5816(19) yes
Na2 O23 . 2.827(3) yes
Na2 O11 3_445 2.889(3) yes
Na2 Na2 5_556 3.2223(8) ?
Na2 P2 . 3.2420(18) ?
P1 O12 2_655 1.5398(18) yes
P1 O11 2_655 1.5547(17) yes
P1 Mg2 8_556 3.1995(10) ?
P2 O21 . 1.5283(18) yes
P2 O22 . 1.5414(18) yes
P2 O24 . 1.5546(18) yes
P2 O23 . 1.5601(18) yes
P2 Na1 1_556 3.3517(11) ?

loop_
_cod_related_entry_id
_cod_related_entry_database
_cod_related_entry_code
1 AMCSD 0010376
